data_4020596
loop_
_publ_author_name
'Santosh K. Tripathi'
'Upali Patel'
'Dipankar Roy'
'Raghavan B. Sunoj'
'Harkesh B. Singh'
'Gotthelf Wolmersh\"auser'
'Ray J. Butcher'

_publ_section_title
;
 o-Hydroxylmethylphenylchalcogens: Synthesis,
 Intramolecular Nonbonded Chalcogen&#x00B7;&#x00B7;&#x00B7;OH Interactions,
 and Glutathione Peroxidase-like Activity
;
_journal_name_full 'Journal of Organic Chemistry'
_journal_page_first 9237
_journal_page_last 9247
_journal_paper_doi 10.1021/jo051309+
_journal_volume 70
_journal_year 2005
_chemical_formula_sum 'C16 H18 O4 Te2'
_chemical_formula_weight 529.50
_space_group_IT_number 15
_symmetry_cell_setting monoclinic
_symmetry_space_group_name_Hall '-C 2yc'
_symmetry_space_group_name_H-M 'C 1 2/c 1'
_cell_angle_alpha 90.00
_cell_angle_beta 135.036(3)
_cell_angle_gamma 90.00
_cell_formula_units_Z 8
_cell_length_a 26.645(6)
_cell_length_b 9.494(2)
_cell_length_c 18.848(5)
_cell_measurement_temperature 103(2)
_cell_volume 3369.2(14)
_diffrn_ambient_temperature 103(2)
_exptl_crystal_density_diffrn 2.088
_cod_depositor_comments
;
The following automatic conversions were performed:
'_symmetry_cell_setting' value 'Monoclinic' changed to 'monoclinic'
according to '/home/saulius/struct/CIF-dictionaries/cif_core.dic'
dictionary named 'cif_core.dic' version 2.4.1 from 2010-06-29.

Automatic conversion script
Id: cif_fix_enum 1527 2010-12-29 10:47:43Z saulius 
;
_cod_original_sg_symbol_H-M 'C 2/c'
_cod_database_code 4020596

loop_
_symmetry_equiv_pos_as_xyz
'x, y, z'
'-x, y, -z+1/2'
'x+1/2, y+1/2, z'
'-x+1/2, y+1/2, -z+1/2'
'-x, -y, -z'
'x, -y, z-1/2'
'-x+1/2, -y+1/2, -z'
'x+1/2, -y+1/2, z-1/2'

loop_
_atom_site_label
_atom_site_type_symbol
_atom_site_fract_x
_atom_site_fract_y
_atom_site_fract_z
_atom_site_U_iso_or_equiv
_atom_site_adp_type
_atom_site_occupancy
_atom_site_symmetry_multiplicity
_atom_site_calc_flag
_atom_site_refinement_flags
_atom_site_disorder_assembly
_atom_site_disorder_group
Te1 Te 0.536941(16) 0.44391(3) 0.22572(2) 0.01575(9) Uani 1 1 d . . .
Te2 Te 0.938784(16) 0.69389(3) 0.65185(2) 0.01577(9) Uani 1 1 d . . .
O1A O 0.55399(18) 0.3730(4) 0.0923(3) 0.0181(7) Uani 1 1 d . . .
O2A O 0.70163(18) 0.4223(4) 0.2091(3) 0.0195(7) Uani 1 1 d . . .
H2AB H 0.7179 0.3425 0.2153 0.029 Uiso 1 1 calc R . .
O1B O 0.78842(18) 0.6225(4) 0.4842(3) 0.0170(7) Uani 1 1 d . . .
O2B O 0.75778(19) 0.6715(4) 0.3063(3) 0.0187(7) Uani 1 1 d . . .
H2BB H 0.7482 0.5909 0.2809 0.028 Uiso 1 1 calc R . .
C1A C 0.4753(3) 0.3005(5) 0.1027(4) 0.0157(9) Uani 1 1 d . . .
C2A C 0.4175(3) 0.2239(5) 0.0679(4) 0.0183(10) Uani 1 1 d . . .
H2AA H 0.4022 0.2313 0.1005 0.022 Uiso 1 1 calc R . .
C3A C 0.3807(3) 0.1343(5) -0.0163(4) 0.0214(11) Uani 1 1 d . . .
H3AA H 0.3403 0.0831 -0.0411 0.026 Uiso 1 1 calc R . .
C4A C 0.4038(3) 0.1219(5) -0.0617(4) 0.0220(11) Uani 1 1 d . . .
H4AA H 0.3794 0.0603 -0.1175 0.026 Uiso 1 1 calc R . .
C5A C 0.4621(3) 0.1969(6) -0.0287(4) 0.0212(11) Uani 1 1 d . . .
H5AA H 0.4779 0.1864 -0.0605 0.025 Uiso 1 1 calc R . .
C6A C 0.4970(3) 0.2886(5) 0.0532(4) 0.0157(9) Uani 1 1 d . . .
C7A C 0.5831(3) 0.3564(5) 0.0511(4) 0.0168(10) Uani 1 1 d . . .
H7AA H 0.5464 0.3782 -0.0216 0.020 Uiso 1 1 calc R . .
H7AB H 0.5991 0.2581 0.0599 0.020 Uiso 1 1 calc R . .
C8A C 0.6449(3) 0.4557(5) 0.1052(4) 0.0191(10) Uani 1 1 d . . .
H8AA H 0.6625 0.4521 0.0734 0.023 Uiso 1 1 calc R . .
H8AB H 0.6286 0.5530 0.0984 0.023 Uiso 1 1 calc R . .
C1B C 0.8772(2) 0.5506(5) 0.6517(4) 0.0138(9) Uani 1 1 d . . .
C2B C 0.9002(3) 0.4738(5) 0.7333(4) 0.0178(10) Uani 1 1 d . . .
H2BA H 0.9480 0.4822 0.7967 0.021 Uiso 1 1 calc R . .
C3B C 0.8535(3) 0.3841(5) 0.7226(4) 0.0204(11) Uani 1 1 d . . .
H3BA H 0.8693 0.3323 0.7786 0.025 Uiso 1 1 calc R . .
C4B C 0.7843(3) 0.3715(5) 0.6303(4) 0.0193(10) Uani 1 1 d . . .
H4BA H 0.7529 0.3092 0.6230 0.023 Uiso 1 1 calc R . .
C5B C 0.7594(3) 0.4486(5) 0.5473(4) 0.0193(10) Uani 1 1 d . . .
H5BA H 0.7116 0.4396 0.4841 0.023 Uiso 1 1 calc R . .
C6B C 0.8060(3) 0.5387(5) 0.5590(4) 0.0155(9) Uani 1 1 d . . .
C7B C 0.7178(3) 0.6069(5) 0.3852(4) 0.0176(10) Uani 1 1 d . . .
H7BA H 0.6822 0.6302 0.3862 0.021 Uiso 1 1 calc R . .
H7BB H 0.7100 0.5084 0.3620 0.021 Uiso 1 1 calc R . .
C8B C 0.7102(3) 0.7052(5) 0.3151(4) 0.0188(10) Uani 1 1 d . . .
H8BA H 0.6608 0.7007 0.2479 0.023 Uiso 1 1 calc R . .
H8BB H 0.7194 0.8029 0.3402 0.023 Uiso 1 1 calc R . .

loop_
_atom_site_aniso_label
_atom_site_aniso_U_11
_atom_site_aniso_U_22
_atom_site_aniso_U_33
_atom_site_aniso_U_23
_atom_site_aniso_U_13
_atom_site_aniso_U_12
Te1 0.01698(16) 0.02193(16) 0.01187(16) -0.00151(12) 0.01146(14) -0.00185(12)
Te2 0.01467(16) 0.02198(16) 0.01029(15) 0.00112(12) 0.00870(13) -0.00039(12)
O1A 0.0177(17) 0.0279(19) 0.0153(17) -0.0027(15) 0.0140(15) -0.0028(14)
O2A 0.0199(18) 0.0214(18) 0.0164(18) 0.0001(14) 0.0126(16) 0.0028(14)
O1B 0.0134(16) 0.0249(18) 0.0104(16) 0.0027(14) 0.0076(14) -0.0019(14)
O2B 0.0223(18) 0.0216(17) 0.0161(17) -0.0050(15) 0.0150(16) -0.0048(14)
C1A 0.021(2) 0.015(2) 0.015(2) -0.0010(19) 0.014(2) -0.0005(19)
C2A 0.020(2) 0.025(2) 0.015(2) 0.001(2) 0.014(2) 0.001(2)
C3A 0.018(2) 0.024(3) 0.016(2) -0.002(2) 0.010(2) -0.005(2)
C4A 0.027(3) 0.022(2) 0.012(2) -0.005(2) 0.012(2) -0.005(2)
C5A 0.023(3) 0.029(3) 0.016(2) -0.001(2) 0.015(2) 0.002(2)
C6A 0.015(2) 0.019(2) 0.011(2) -0.0010(19) 0.009(2) -0.0005(18)
C7A 0.019(2) 0.025(2) 0.012(2) -0.002(2) 0.013(2) 0.000(2)
C8A 0.022(2) 0.024(2) 0.019(3) 0.002(2) 0.017(2) 0.000(2)
C1B 0.014(2) 0.016(2) 0.012(2) -0.0028(18) 0.009(2) -0.0010(18)
C2B 0.016(2) 0.026(2) 0.009(2) 0.0037(19) 0.008(2) 0.003(2)
C3B 0.021(2) 0.026(3) 0.014(2) 0.007(2) 0.012(2) 0.007(2)
C4B 0.023(3) 0.021(2) 0.022(3) 0.002(2) 0.019(2) -0.002(2)
C5B 0.017(2) 0.027(3) 0.014(2) -0.003(2) 0.011(2) -0.003(2)
C6B 0.015(2) 0.021(2) 0.012(2) 0.0004(19) 0.010(2) 0.0015(19)
C7B 0.014(2) 0.026(2) 0.012(2) -0.002(2) 0.009(2) -0.001(2)
C8B 0.016(2) 0.026(2) 0.013(2) 0.000(2) 0.010(2) 0.002(2)

loop_
_geom_bond_atom_site_label_1
_geom_bond_atom_site_label_2
_geom_bond_distance
_geom_bond_site_symmetry_2
_geom_bond_publ_flag
Te1 C1A 2.130(5) . ?
Te1 Te1 2.6948(8) 2_655 ?
Te2 C1B 2.131(5) . ?
Te2 Te2 2.6928(8) 2_756 ?
O1A C6A 1.382(6) . ?
O1A C7A 1.444(5) . ?
O2A C8A 1.425(6) . ?
O2A H2AB 0.8400 . ?
O1B C6B 1.379(6) . ?
O1B C7B 1.441(6) . ?
O2B C8B 1.427(6) . ?
O2B H2BB 0.8400 . ?
C1A C2A 1.379(7) . ?
C1A C6A 1.408(7) . ?
C2A C3A 1.414(7) . ?
C2A H2AA 0.9500 . ?
C3A C4A 1.369(8) . ?
C3A H3AA 0.9500 . ?
C4A C5A 1.392(7) . ?
C4A H4AA 0.9500 . ?
C5A C6A 1.405(7) . ?
C5A H5AA 0.9500 . ?
C7A C8A 1.505(7) . ?
C7A H7AA 0.9900 . ?
C7A H7AB 0.9900 . ?
C8A H8AA 0.9900 . ?
C8A H8AB 0.9900 . ?
C1B C2B 1.392(7) . ?
C1B C6B 1.404(6) . ?
C2B C3B 1.400(7) . ?
C2B H2BA 0.9500 . ?
C3B C4B 1.378(7) . ?
C3B H3BA 0.9500 . ?
C4B C5B 1.398(7) . ?
C4B H4BA 0.9500 . ?
C5B C6B 1.392(7) . ?
C5B H5BA 0.9500 . ?
C7B C8B 1.509(7) . ?
C7B H7BA 0.9900 . ?
C7B H7BB 0.9900 . ?
C8B H8BA 0.9900 . ?
C8B H8BB 0.9900 . ?
